data_7251296
loop_
_publ_author_name
'Sun, Ao-Na'
'Dong, Fu-Wan'
'Chen, Yi'
'Zhang, Si-Chen'
'Liu, Rui-Han'
'Zhu, Junlun'
'Shao, Dong'

_publ_section_title
;
 Guest water-induced reversible regulation of proton conduction in a
 two-dimensional nickel(II) coordination polymer
;
_journal_name_full CrystEngComm
_journal_paper_doi 10.1039/D5CE00938C
_journal_year 2025
_chemical_formula_moiety 'C36 H42 N4 Ni2 O14, 5.75(H2 O)'
_chemical_formula_sum 'C36 H53.5 N4 Ni2 O19.75'
_chemical_formula_weight 975.74
_space_group_crystal_system monoclinic
_space_group_IT_number 14
_space_group_name_Hall '-P 2ybc'
_space_group_name_H-M_alt 'P 1 21/c 1'
_atom_sites_solution_hydrogens mixed
_atom_sites_solution_primary dual
_atom_sites_solution_secondary difmap
_audit_creation_date 2025-10-17
_audit_creation_method
;
Olex2 1.5
(compiled 2022.04.07 svn.rca3783a0 for OlexSys, GUI svn.r6498)
;
_audit_update_record
;
2025-10-20 deposited with the CCDC.	2025-11-18 downloaded from the CCDC.
;
_cell_angle_alpha 90
_cell_angle_beta 98.01(3)
_cell_angle_gamma 90
_cell_formula_units_Z 4
_cell_length_a 9.841(9)
_cell_length_b 19.441(15)
_cell_length_c 23.234(17)
_cell_measurement_reflns_used 9925
_cell_measurement_temperature 170(2)
_cell_measurement_theta_max 26.37
_cell_measurement_theta_min 2.28
_cell_volume 4402(6)
_computing_cell_refinement 'SAINT V8.40B (Bruker, 2016)'
_computing_data_collection 'Bruker D8 Venture diffractometer'
_computing_data_reduction 'SAINT V8.40B (Bruker, 2016)'
_computing_molecular_graphics 'Olex2 1.5 (Dolomanov et al., 2009)'
_computing_publication_material 'Olex2 1.5 (Dolomanov et al., 2009)'
_computing_structure_refinement 'XL  (Sheldrick, 2008)'
_computing_structure_solution 'olex2.solve 1.5 (Bourhis et al., 2015)'
_diffrn_ambient_temperature 170(2)
_diffrn_detector 'Bruker PHOTON-II area detector'
_diffrn_detector_area_resol_mean 7.4
_diffrn_detector_type 'CMOS-PHOTONII area detector'
_diffrn_measured_fraction_theta_full 0.975
_diffrn_measured_fraction_theta_max 0.969
_diffrn_measurement_device 'three-circle diffractometer'
_diffrn_measurement_device_type 'Bruker PHOTON-II area detector'
_diffrn_measurement_method 'phi and omega scans'
_diffrn_radiation_monochromator graphite
_diffrn_radiation_probe x-ray
_diffrn_radiation_type MoK\a
_diffrn_radiation_wavelength 0.71073
_diffrn_reflns_av_R_equivalents 0.0708
_diffrn_reflns_av_unetI/netI 0.0484
_diffrn_reflns_Laue_measured_fraction_full 0.975
_diffrn_reflns_Laue_measured_fraction_max 0.969
_diffrn_reflns_limit_h_max 12
_diffrn_reflns_limit_h_min -12
_diffrn_reflns_limit_k_max 24
_diffrn_reflns_limit_k_min -24
_diffrn_reflns_limit_l_max 28
_diffrn_reflns_limit_l_min -28
_diffrn_reflns_number 44708
_diffrn_reflns_point_group_measured_fraction_full 0.975
_diffrn_reflns_point_group_measured_fraction_max 0.969
_diffrn_reflns_theta_full 25.242
_diffrn_reflns_theta_max 26.329
_diffrn_reflns_theta_min 2.057
_diffrn_source 'sealed X-ray tube'
_diffrn_source_target Mo
_exptl_absorpt_coefficient_mu 0.937
_exptl_absorpt_correction_type none
_exptl_crystal_colour green
_exptl_crystal_colour_primary green
_exptl_crystal_density_diffrn 1.472
_exptl_crystal_density_method 'not measured'
_exptl_crystal_description block
_exptl_crystal_F_000 2046
_exptl_crystal_size_max 0.32
_exptl_crystal_size_mid 0.19
_exptl_crystal_size_min 0.11
_refine_diff_density_max 0.406
_refine_diff_density_min -0.365
_refine_diff_density_rms 0.063
_refine_ls_extinction_method none
_refine_ls_goodness_of_fit_ref 1.032
_refine_ls_hydrogen_treatment constr
_refine_ls_matrix_type full
_refine_ls_number_parameters 574
_refine_ls_number_reflns 8683
_refine_ls_number_restraints 0
_refine_ls_restrained_S_all 1.032
_refine_ls_R_factor_all 0.0467
_refine_ls_R_factor_gt 0.0359
_refine_ls_shift/su_max 0.002
_refine_ls_shift/su_mean 0.000
_refine_ls_structure_factor_coef Fsqd
_refine_ls_weighting_details 'w=1/[\s^2^(Fo^2^)+(0.0305P)^2^+2.4124P] where P=(Fo^2^+2Fc^2^)/3'
_refine_ls_weighting_scheme calc
_refine_ls_wR_factor_gt 0.0818
_refine_ls_wR_factor_ref 0.0873
_reflns_Friedel_coverage 0.000
_reflns_number_gt 7099
_reflns_number_total 8683
_reflns_threshold_expression 'I > 2\s(I)'
_cod_data_source_file d5ce00938c2.cif
_cod_data_source_block a_a
_cod_depositor_comments
;
The following automatic conversions were performed:

data item '_diffrn_radiation_probe' value 'X-ray' was changed to
'x-ray' in accordance with the
/home/data/users/saulius/crontab/automatic-downloads/rss-feeds/RSC/lib/dictionaries/cif_core.dic
dictionary named 'cif_core.dic' version 2.4.2 last updated on
2011-04-26.

Automatic conversion script
Id: cif_fix_values 8170 2020-07-09 18:12:32Z antanas 
;
_cod_original_formula_sum 'C36 H53.50 N4 Ni2 O19.75'
_cod_database_code 7251296
_shelx_shelxl_version_number 2018/3
_shelx_space_group_comment
;
The symmetry employed for this shelxl refinement is uniquely defined
by the following loop, which should always be used as a source of
symmetry information in preference to the above space-group names.
They are only intended as comments.
;
_exptl_crystal_mounting_method
;
 Crystals were removed from the crystallisation vial and immediately coated
 with PDMS (polydimethylsiloxane/Dimethicone, CAS: 9006-65-9 on a glass slide.
 A suitable single crystal was selected and mounted on a glass fiber using
 vacuum silicone grease as adhesive. The glass fiber with single crystal was
 mounted on copper pin with solid paraffin. Operator: DJ_Tokyo.
;
_olex2_refinement_description
;
1. Fixed Uiso
 At 1.2 times of:
  All C(H) groups, {H7C,H7D} of O7, {H15A,H15B} of O15, All C(H,H) groups
 At 1.5 times of:
  {H4A,H4B} of O4, {H1A,H1B} of O1, {H6A,H6B} of O6, {H8A,H8B} of O8, {H5A,
  H5B} of O5, {H2A,H2B} of O2, {H17C,H17D} of O17, {H9A,H9B} of O9, {H19A,H19B}
  of O19, {H14A,H14B} of O14
2. Others
 Fixed Sof: O19(0.75) H19A(0.75) H19B(0.75)
3.a Riding coordinates:
 O7(H7C,H7D), O15(H15A,H15B), O19(H19A,H19B)
3.b Free rotating group:
 O2(H2A,H2B), O9(H9A,H9B), O17(H17C,H17D)
3.c Rotating group:
 O1(H1A,H1B), O4(H4A,H4B), O5(H5A,H5B), O6(H6A,H6B), O8(H8A,H8B), O14(H14A,H14B)
3.d Secondary CH2 refined with riding coordinates:
 C7(H7A,H7B), C17(H17A,H17B), C23(H23A,H23B), C30(H30A,H30B), C35(H35A,H35B),
 C36(H36A,H36B)
3.e Aromatic/amide H refined with riding coordinates:
 C2(H2), C3(H3), C5(H5), C9(H9), C11(H11), C12(H12), C13(H13), C15(H15),
 C16(H16), C18(H18), C19(H19), C20(H20), C25(H25), C27(H27), C28(H28), C29(H29),
  C33(H33), C34(H34)
;
_olex2_submission_special_instructions 'No special instructions were received'

loop_
_space_group_symop_operation_xyz
'x, y, z'
'-x, y+1/2, -z+1/2'
'-x, -y, -z'
'x, -y-1/2, z-1/2'

loop_
_atom_site_label
_atom_site_type_symbol
_atom_site_fract_x
_atom_site_fract_y
_atom_site_fract_z
_atom_site_U_iso_or_equiv
_atom_site_adp_type
_atom_site_occupancy
_atom_site_site_symmetry_order
_atom_site_calc_flag
_atom_site_refinement_flags_posn
_atom_site_refinement_flags_adp
_atom_site_refinement_flags_occupancy
_atom_site_disorder_assembly
_atom_site_disorder_group
Ni1 Ni 0.29375(3) -0.01125(2) 0.58995(2) 0.01367(8) Uani 1 1 d . . . . .
Ni2 Ni 0.20768(3) 0.52641(2) 0.41212(2) 0.01370(8) Uani 1 1 d . . . . .
O1 O 0.27019(16) 0.53465(7) 0.50184(6) 0.0180(3) Uani 1 1 d . . . . .
H1A H 0.335759 0.564874 0.508392 0.027 Uiso 1 1 d R U . . .
H1B H 0.307850 0.496164 0.514862 0.027 Uiso 1 1 d R U . . .
O3 O 0.52223(16) 0.37576(8) 0.46691(7) 0.0230(4) Uani 1 1 d . . . . .
O4 O 0.22895(15) -0.03722(7) 0.50187(6) 0.0175(3) Uani 1 1 d . . . . .
H4A H 0.192789 -0.001245 0.483407 0.026 Uiso 1 1 d R U . . .
H4B H 0.162030 -0.066805 0.499877 0.026 Uiso 1 1 d R U . . .
O5 O 0.40880(15) 0.50514(7) 0.39841(6) 0.0180(3) Uani 1 1 d . . . . .
H5A H 0.464968 0.532302 0.419911 0.027 Uiso 1 1 d R U . . .
H5B H 0.431317 0.464022 0.411158 0.027 Uiso 1 1 d R U . . .
O6 O 0.00185(16) 0.53563(7) 0.42937(6) 0.0187(3) Uani 1 1 d . . . . .
H6A H 0.000212 0.560071 0.460647 0.028 Uiso 1 1 d R U . . .
H6B H -0.028398 0.495391 0.438026 0.028 Uiso 1 1 d R U . . .
O8 O 0.49848(15) -0.02383(7) 0.57469(6) 0.0178(3) Uani 1 1 d . . . . .
H8A H 0.500643 -0.051679 0.545442 0.027 Uiso 1 1 d R U . . .
H8B H 0.529188 0.015018 0.562980 0.027 Uiso 1 1 d R U . . .
O10 O 0.01758(16) 0.40119(7) 0.46649(7) 0.0190(3) Uani 1 1 d . . . . .
O11 O 0.48276(15) 0.10200(7) 0.52082(7) 0.0182(3) Uani 1 1 d . . . . .
O12 O 0.40764(16) 0.41257(7) 0.53824(7) 0.0190(3) Uani 1 1 d . . . . .
O13 O -0.02000(16) 0.12791(8) 0.51581(7) 0.0235(4) Uani 1 1 d . . . . .
O14 O 0.08974(16) 0.01081(8) 0.59883(6) 0.0185(3) Uani 1 1 d . . . . .
H14A H 0.036667 -0.021100 0.581772 0.028 Uiso 1 1 d R U . . .
H14B H 0.064349 0.048160 0.579616 0.028 Uiso 1 1 d R U . . .
O16 O 0.28706(15) 0.08674(7) 0.55881(6) 0.0169(3) Uani 1 1 d . . . . .
O18 O 0.09544(16) 0.08459(7) 0.44727(7) 0.0193(3) Uani 1 1 d . . . . .
O20 O 0.20817(15) 0.42215(7) 0.42616(6) 0.0170(3) Uani 1 1 d . . . . .
N1 N 0.27243(19) -0.11271(9) 0.61342(8) 0.0181(4) Uani 1 1 d . . . . .
N2 N -0.1254(2) 1.01373(9) 0.17446(8) 0.0185(4) Uani 1 1 d . . . . .
N3 N 0.6328(2) -0.47507(9) 0.82715(8) 0.0194(4) Uani 1 1 d . . . . .
N4 N 0.23780(19) 0.63014(9) 0.40320(8) 0.0176(4) Uani 1 1 d . . . . .
C1 C 0.3354(2) 0.30890(10) 0.49016(9) 0.0152(4) Uani 1 1 d . . . . .
C2 C 0.2911(2) -0.23331(11) 0.59345(10) 0.0211(5) Uani 1 1 d . . . . .
H2 H 0.327366 -0.268481 0.571634 0.025 Uiso 1 1 calc R U . . .
C3 C 0.5475(2) -0.51222(12) 0.78879(10) 0.0225(5) Uani 1 1 d . . . . .
H3 H 0.534472 -0.559502 0.796784 0.027 Uiso 1 1 calc R U . . .
C4 C 0.3645(2) 0.11986(10) 0.52937(9) 0.0148(4) Uani 1 1 d . . . . .
C5 C 0.1857(2) 0.67679(11) 0.43762(10) 0.0206(5) Uani 1 1 d . . . . .
H5 H 0.136537 0.660637 0.467343 0.025 Uiso 1 1 calc R U . . .
C6 C 0.1339(2) 0.38509(10) 0.45414(9) 0.0143(4) Uani 1 1 d . . . . .
C7 C 0.2680(2) -0.35986(12) 0.69406(10) 0.0247(5) Uani 1 1 d . . . . .
H7A H 0.285485 -0.328876 0.728101 0.030 Uiso 1 1 calc R U . . .
H7B H 0.222831 -0.401749 0.706509 0.030 Uiso 1 1 calc R U . . .
C8 C 0.1643(2) 0.19333(10) 0.48760(9) 0.0152(4) Uani 1 1 d . . . . .
C9 C -0.0543(2) 0.93112(11) 0.24948(10) 0.0216(5) Uani 1 1 d . . . . .
H9 H -0.068275 0.887470 0.266080 0.026 Uiso 1 1 calc R U . . .
C10 C 0.1938(2) 0.31574(10) 0.47311(9) 0.0146(4) Uani 1 1 d . . . . .
C11 C 0.5843(3) -0.37712(13) 0.76483(11) 0.0276(5) Uani 1 1 d . . . . .
H11 H 0.600271 -0.329932 0.757536 0.033 Uiso 1 1 calc R U . . .
C12 C 0.3903(2) 0.24448(10) 0.50571(9) 0.0153(4) Uani 1 1 d . . . . .
H12 H 0.486462 0.239679 0.516722 0.018 Uiso 1 1 calc R U . . .
C13 C 0.3199(2) -0.16485(11) 0.58343(10) 0.0209(5) Uani 1 1 d . . . . .
H13 H 0.375385 -0.154225 0.554274 0.025 Uiso 1 1 calc R U . . .
C14 C 0.3058(2) 0.18691(10) 0.50531(9) 0.0144(4) Uani 1 1 d . . . . .
C15 C 0.1629(3) -0.19653(12) 0.66741(10) 0.0254(5) Uani 1 1 d . . . . .
H15 H 0.108912 -0.205820 0.697373 0.030 Uiso 1 1 calc R U . . .
C16 C 0.0610(2) 1.03863(11) 0.24986(9) 0.0203(5) Uani 1 1 d . . . . .
H16 H 0.127513 1.070662 0.267033 0.024 Uiso 1 1 calc R U . . .
C17 C 0.1687(3) -0.32374(12) 0.64635(11) 0.0268(6) Uani 1 1 d . . . . .
H17A H 0.165164 -0.350169 0.609755 0.032 Uiso 1 1 calc R U . . .
H17B H 0.075434 -0.323966 0.657750 0.032 Uiso 1 1 calc R U . . .
C18 C -0.0274(2) 1.05635(11) 0.20069(9) 0.0205(5) Uani 1 1 d . . . . .
H18 H -0.018928 1.100741 0.184476 0.025 Uiso 1 1 calc R U . . .
C19 C 0.2013(2) 0.74700(11) 0.43116(10) 0.0217(5) Uani 1 1 d . . . . .
H19 H 0.162622 0.777938 0.456055 0.026 Uiso 1 1 calc R U . . .
C20 C -0.1399(2) 0.95310(11) 0.20052(10) 0.0212(5) Uani 1 1 d . . . . .
H20 H -0.212581 0.923706 0.184552 0.025 Uiso 1 1 calc R U . . .
C21 C 0.2090(2) -0.25048(11) 0.63544(10) 0.0212(5) Uani 1 1 d . . . . .
C22 C 0.4288(2) 0.37099(10) 0.49802(9) 0.0158(4) Uani 1 1 d . . . . .
C23 C 0.2819(2) 0.84864(11) 0.37722(10) 0.0209(5) Uani 1 1 d . . . . .
H23A H 0.362804 0.858575 0.357624 0.025 Uiso 1 1 calc R U . . .
H23B H 0.292982 0.873649 0.414697 0.025 Uiso 1 1 calc R U . . .
C24 C 0.0720(2) 0.13024(10) 0.48395(9) 0.0168(5) Uani 1 1 d . . . . .
C25 C 0.3293(3) 0.72432(11) 0.35367(10) 0.0232(5) Uani 1 1 d . . . . .
H25 H 0.381154 0.739075 0.324393 0.028 Uiso 1 1 calc R U . . .
C26 C 0.0524(2) 0.97346(11) 0.27425(9) 0.0171(4) Uani 1 1 d . . . . .
C27 C 0.6519(3) -0.40863(12) 0.81397(10) 0.0244(5) Uani 1 1 d . . . . .
H27 H 0.714757 -0.382138 0.839700 0.029 Uiso 1 1 calc R U . . .
C28 C 0.1089(2) 0.25789(10) 0.47206(9) 0.0163(4) Uani 1 1 d . . . . .
H28 H 0.012850 0.262590 0.460688 0.020 Uiso 1 1 calc R U . . .
C29 C 0.3085(2) 0.65464(11) 0.36235(10) 0.0220(5) Uani 1 1 d . . . . .
H29 H 0.346396 0.622679 0.338058 0.026 Uiso 1 1 calc R U . . .
C30 C 0.1516(2) 0.87334(10) 0.33911(9) 0.0184(5) Uani 1 1 d . . . . .
H30A H 0.071739 0.865931 0.360002 0.022 Uiso 1 1 calc R U . . .
H30B H 0.137241 0.845694 0.302993 0.022 Uiso 1 1 calc R U . . .
C31 C 0.4924(3) -0.41498(13) 0.72599(10) 0.0258(5) Uani 1 1 d . . . . .
C32 C 0.2735(2) 0.77246(11) 0.38819(10) 0.0191(5) Uani 1 1 d . . . . .
C33 C 0.4775(3) -0.48442(13) 0.73805(10) 0.0267(5) Uani 1 1 d . . . . .
H33 H 0.419852 -0.512710 0.711715 0.032 Uiso 1 1 calc R U . . .
C34 C 0.1964(2) -0.12937(11) 0.65515(10) 0.0228(5) Uani 1 1 d . . . . .
H34 H 0.164102 -0.093351 0.677322 0.027 Uiso 1 1 calc R U . . .
C35 C 0.4057(3) -0.38027(14) 0.67554(11) 0.0313(6) Uani 1 1 d . . . . .
H35A H 0.390483 -0.412036 0.641955 0.038 Uiso 1 1 calc R U . . .
H35B H 0.453478 -0.338870 0.663720 0.038 Uiso 1 1 calc R U . . .
C36 C 0.1596(2) 0.94961(11) 0.32336(9) 0.0181(5) Uani 1 1 d . . . . .
H36A H 0.150446 0.977363 0.358337 0.022 Uiso 1 1 calc R U . . .
H36B H 0.251632 0.958932 0.312490 0.022 Uiso 1 1 calc R U . . .
O2 O 0.0680(3) 0.24695(16) 0.24528(12) 0.0698(8) Uani 1 1 d G . . . .
H2A H 0.099716 0.248238 0.212196 0.105 Uiso 1 1 d G U . . .
H2B H 0.140703 0.248327 0.271276 0.105 Uiso 1 1 d G U . . .
O7 O 0.28068(19) 0.11216(9) 0.36669(8) 0.0340(4) Uani 1 1 d . . . . .
H7C H 0.349821 0.090136 0.385628 0.041 Uiso 1 1 d R U . . .
H7D H 0.211131 0.100676 0.383988 0.041 Uiso 1 1 d R U . . .
O9 O 0.3119(3) 0.24439(16) 0.33305(12) 0.0785(9) Uani 1 1 d G . . . .
H9A H 0.297307 0.204480 0.348042 0.118 Uiso 1 1 d G U . . .
H9B H 0.341022 0.270129 0.362852 0.118 Uiso 1 1 d G U . . .
O15 O 0.2455(2) 0.11815(13) 0.12519(9) 0.0559(6) Uani 1 1 d . . . . .
H15A H 0.177320 0.089572 0.117687 0.067 Uiso 1 1 d R U . . .
H15B H 0.300190 0.107792 0.100107 0.067 Uiso 1 1 d R U . . .
O17 O 0.1596(4) 0.25936(16) 0.13414(12) 0.0778(8) Uani 1 1 d G . . . .
H17C H 0.125103 0.260370 0.097594 0.117 Uiso 1 1 d G U . . .
H17D H 0.212247 0.223264 0.137521 0.117 Uiso 1 1 d G U . . .
O19 O 0.4354(4) 0.1684(2) 0.23269(16) 0.0782(11) Uani 0.75 1 d . . P . .
H19A H 0.361729 0.157862 0.209157 0.117 Uiso 0.75 1 d R U P . .
H19B H 0.405349 0.182342 0.264207 0.117 Uiso 0.75 1 d R U P . .

loop_
_atom_site_aniso_label
_atom_site_aniso_U_11
_atom_site_aniso_U_22
_atom_site_aniso_U_33
_atom_site_aniso_U_23
_atom_site_aniso_U_13
_atom_site_aniso_U_12
Ni1 0.01422(14) 0.01060(13) 0.01607(14) 0.00076(10) 0.00167(11) -0.00083(10)
Ni2 0.01480(15) 0.01002(13) 0.01593(14) 0.00043(10) 0.00088(11) -0.00042(10)
O1 0.0182(8) 0.0133(7) 0.0216(8) 0.0016(6) 0.0000(6) -0.0009(6)
O3 0.0198(9) 0.0186(8) 0.0319(9) -0.0021(6) 0.0078(7) -0.0060(6)
O4 0.0170(8) 0.0136(7) 0.0214(8) 0.0012(6) 0.0005(6) -0.0019(6)
O5 0.0171(8) 0.0140(7) 0.0226(8) -0.0015(6) 0.0020(6) -0.0022(6)
O6 0.0199(8) 0.0152(7) 0.0210(8) 0.0004(6) 0.0028(7) -0.0008(6)
O8 0.0176(8) 0.0154(8) 0.0205(8) 0.0010(6) 0.0029(7) 0.0002(6)
O10 0.0170(8) 0.0140(7) 0.0262(8) 0.0004(6) 0.0036(7) 0.0016(6)
O11 0.0143(8) 0.0150(7) 0.0255(8) 0.0004(6) 0.0035(6) 0.0024(6)
O12 0.0186(8) 0.0127(7) 0.0248(8) -0.0020(6) 0.0006(7) -0.0020(6)
O13 0.0186(9) 0.0163(8) 0.0373(9) -0.0017(7) 0.0098(7) -0.0029(6)
O14 0.0173(8) 0.0147(7) 0.0233(8) -0.0007(6) 0.0019(7) -0.0021(6)
O16 0.0166(8) 0.0110(7) 0.0234(8) 0.0019(6) 0.0038(6) -0.0019(6)
O18 0.0196(8) 0.0136(7) 0.0240(8) -0.0018(6) 0.0011(7) -0.0028(6)
O20 0.0182(8) 0.0107(7) 0.0217(8) 0.0021(6) 0.0010(6) -0.0020(6)
N1 0.0204(10) 0.0149(9) 0.0187(9) 0.0022(7) 0.0017(8) -0.0016(7)
N2 0.0201(10) 0.0161(9) 0.0187(9) 0.0005(7) 0.0009(8) 0.0019(7)
N3 0.0191(10) 0.0200(10) 0.0189(9) 0.0025(7) 0.0027(8) 0.0020(7)
N4 0.0204(10) 0.0134(9) 0.0186(9) 0.0011(7) 0.0010(8) 0.0001(7)
C1 0.0160(11) 0.0132(10) 0.0171(10) -0.0011(8) 0.0045(9) -0.0040(8)
C2 0.0243(12) 0.0153(11) 0.0232(12) 0.0008(9) 0.0011(10) 0.0005(9)
C3 0.0261(13) 0.0188(11) 0.0228(11) 0.0015(9) 0.0037(10) 0.0030(9)
C4 0.0183(11) 0.0089(9) 0.0161(10) -0.0034(8) -0.0016(9) -0.0013(8)
C5 0.0236(12) 0.0189(11) 0.0198(11) 0.0014(9) 0.0050(10) -0.0005(9)
C6 0.0151(11) 0.0117(10) 0.0147(10) -0.0027(8) -0.0025(9) -0.0021(8)
C7 0.0265(13) 0.0209(12) 0.0265(12) 0.0092(9) 0.0033(10) 0.0008(10)
C8 0.0150(11) 0.0134(10) 0.0173(10) -0.0001(8) 0.0029(9) -0.0026(8)
C9 0.0242(12) 0.0187(11) 0.0221(11) 0.0061(9) 0.0040(10) -0.0017(9)
C10 0.0154(11) 0.0120(10) 0.0163(10) 0.0005(8) 0.0014(9) -0.0010(8)
C11 0.0282(14) 0.0250(12) 0.0312(13) 0.0101(10) 0.0100(11) 0.0037(10)
C12 0.0122(10) 0.0136(10) 0.0198(11) 0.0007(8) 0.0011(9) -0.0006(8)
C13 0.0234(12) 0.0195(11) 0.0201(11) 0.0028(9) 0.0041(10) 0.0000(9)
C14 0.0140(11) 0.0132(10) 0.0166(10) 0.0006(8) 0.0040(9) -0.0002(8)
C15 0.0260(13) 0.0252(12) 0.0261(12) 0.0086(10) 0.0074(10) -0.0008(10)
C16 0.0249(12) 0.0153(11) 0.0200(11) -0.0008(8) 0.0006(10) -0.0005(9)
C17 0.0205(12) 0.0215(12) 0.0370(14) 0.0100(10) -0.0012(11) -0.0033(10)
C18 0.0260(12) 0.0136(10) 0.0215(11) -0.0001(8) 0.0021(10) -0.0009(9)
C19 0.0248(13) 0.0180(11) 0.0223(11) -0.0016(9) 0.0036(10) 0.0031(9)
C20 0.0184(12) 0.0203(11) 0.0243(12) 0.0020(9) 0.0010(10) -0.0042(9)
C21 0.0177(11) 0.0194(11) 0.0242(12) 0.0074(9) -0.0048(10) -0.0021(9)
C22 0.0144(11) 0.0109(10) 0.0204(11) 0.0021(8) -0.0032(9) -0.0002(8)
C23 0.0227(12) 0.0132(10) 0.0259(12) 0.0037(9) -0.0006(10) -0.0008(9)
C24 0.0138(11) 0.0113(10) 0.0232(11) 0.0037(8) -0.0043(9) -0.0002(8)
C25 0.0267(13) 0.0194(11) 0.0248(12) 0.0047(9) 0.0085(10) 0.0006(10)
C26 0.0202(11) 0.0165(10) 0.0154(10) 0.0003(8) 0.0052(9) 0.0016(8)
C27 0.0237(13) 0.0224(12) 0.0271(12) 0.0041(9) 0.0039(10) -0.0013(10)
C28 0.0129(11) 0.0158(10) 0.0196(11) 0.0002(8) 0.0004(9) 0.0006(8)
C29 0.0249(13) 0.0191(11) 0.0226(11) -0.0013(9) 0.0056(10) 0.0017(9)
C30 0.0202(12) 0.0155(11) 0.0192(11) 0.0026(8) 0.0019(9) -0.0017(9)
C31 0.0232(13) 0.0355(14) 0.0204(11) 0.0076(10) 0.0089(10) 0.0087(10)
C32 0.0174(11) 0.0150(11) 0.0233(11) 0.0020(8) -0.0032(9) 0.0019(8)
C33 0.0275(13) 0.0296(13) 0.0215(12) -0.0008(9) -0.0014(11) 0.0044(10)
C34 0.0269(13) 0.0173(11) 0.0253(12) 0.0019(9) 0.0074(10) 0.0014(9)
C35 0.0316(15) 0.0391(15) 0.0236(12) 0.0122(11) 0.0049(11) 0.0090(11)
C36 0.0198(11) 0.0157(10) 0.0184(11) 0.0026(8) 0.0011(9) -0.0002(9)
O2 0.0620(17) 0.0834(19) 0.0703(17) 0.0245(16) 0.0310(14) 0.0151(15)
O7 0.0295(10) 0.0394(11) 0.0322(10) 0.0042(8) 0.0014(8) 0.0018(8)
O9 0.090(2) 0.0728(19) 0.0737(18) 0.0300(15) 0.0153(17) -0.0179(17)
O15 0.0403(13) 0.0859(18) 0.0451(12) -0.0255(12) 0.0190(10) -0.0138(12)
O17 0.097(3) 0.085(2) 0.0554(16) -0.0196(14) 0.0270(16) -0.0148(17)
O19 0.078(3) 0.094(3) 0.066(2) 0.018(2) 0.022(2) 0.024(2)

loop_
_atom_type_symbol
_atom_type_description
_atom_type_scat_dispersion_real
_atom_type_scat_dispersion_imag
_atom_type_scat_source
C C 0.0033 0.0016 'International Tables Vol C Tables 4.2.6.8 and 6.1.1.4'
H H 0.0000 0.0000 'International Tables Vol C Tables 4.2.6.8 and 6.1.1.4'
N N 0.0061 0.0033 'International Tables Vol C Tables 4.2.6.8 and 6.1.1.4'
Ni Ni 0.3393 1.1124 'International Tables Vol C Tables 4.2.6.8 and 6.1.1.4'
O O 0.0106 0.0060 'International Tables Vol C Tables 4.2.6.8 and 6.1.1.4'

loop_
_geom_angle_atom_site_label_1
_geom_angle_atom_site_label_2
_geom_angle_atom_site_label_3
_geom_angle
_geom_angle_site_symmetry_1
_geom_angle_site_symmetry_3
_geom_angle_publ_flag
O8 Ni1 O4 88.62(7) . . ?
O14 Ni1 O4 88.87(7) . . ?
O14 Ni1 O8 173.54(6) . . ?
O16 Ni1 O4 83.64(7) . . ?
O16 Ni1 O8 91.90(6) . . ?
O16 Ni1 O14 81.91(6) . . ?
O16 Ni1 N1 171.25(7) . . ?
O16 Ni1 N3 90.15(8) . 2_656 ?
N1 Ni1 O4 89.97(7) . . ?
N1 Ni1 O8 93.91(7) . . ?
N1 Ni1 O14 92.03(7) . . ?
N1 Ni1 N3 96.50(8) . 2_656 ?
N3 Ni1 O4 173.17(7) 2_656 . ?
N3 Ni1 O8 88.76(8) 2_656 . ?
N3 Ni1 O14 93.07(8) 2_656 . ?
O1 Ni2 O6 87.78(7) . . ?
O5 Ni2 O1 90.79(7) . . ?
O5 Ni2 O6 173.15(6) . . ?
O20 Ni2 O1 85.62(6) . . ?
O20 Ni2 O5 81.23(6) . . ?
O20 Ni2 O6 91.97(6) . . ?
O20 Ni2 N2 91.65(7) . 2_545 ?
O20 Ni2 N4 171.39(7) . . ?
N2 Ni2 O1 173.60(7) 2_545 . ?
N2 Ni2 O5 94.51(8) 2_545 . ?
N2 Ni2 O6 86.53(8) 2_545 . ?
N4 Ni2 O1 89.93(6) . . ?
N4 Ni2 O5 91.48(7) . . ?
N4 Ni2 O6 95.22(7) . . ?
N4 Ni2 N2 93.50(7) . 2_545 ?
Ni2 O1 H1A 109.5 . . ?
Ni2 O1 H1B 109.4 . . ?
H1A O1 H1B 104.5 . . ?
Ni1 O4 H4A 109.4 . . ?
Ni1 O4 H4B 109.4 . . ?
H4A O4 H4B 104.5 . . ?
Ni2 O5 H5A 109.4 . . ?
Ni2 O5 H5B 109.4 . . ?
H5A O5 H5B 104.5 . . ?
Ni2 O6 H6A 109.4 . . ?
Ni2 O6 H6B 109.5 . . ?
H6A O6 H6B 104.5 . . ?
Ni1 O8 H8A 109.3 . . ?
Ni1 O8 H8B 109.5 . . ?
H8A O8 H8B 104.4 . . ?
Ni1 O14 H14A 109.4 . . ?
Ni1 O14 H14B 109.3 . . ?
H14A O14 H14B 104.5 . . ?
C4 O16 Ni1 132.43(14) . . ?
C6 O20 Ni2 130.82(14) . . ?
C13 N1 Ni1 121.71(16) . . ?
C34 N1 Ni1 120.53(15) . . ?
C34 N1 C13 117.3(2) . . ?
C18 N2 Ni2 121.47(15) . 2 ?
C20 N2 Ni2 119.34(15) . 2 ?
C20 N2 C18 116.70(19) . . ?
C3 N3 Ni1 122.34(15) . 2_646 ?
C3 N3 C27 117.24(19) . . ?
C27 N3 Ni1 119.53(15) . 2_646 ?
C5 N4 Ni2 121.70(16) . . ?
C29 N4 Ni2 121.15(15) . . ?
C29 N4 C5 117.15(19) . . ?
C10 C1 C22 121.46(19) . . ?
C12 C1 C10 119.56(19) . . ?
C12 C1 C22 118.7(2) . . ?
C13 C2 H2 120.0 . . ?
C13 C2 C21 120.0(2) . . ?
C21 C2 H2 120.0 . . ?
N3 C3 H3 118.6 . . ?
N3 C3 C33 122.9(2) . . ?
C33 C3 H3 118.6 . . ?
O11 C4 O16 125.76(19) . . ?
O11 C4 C14 119.85(19) . . ?
O16 C4 C14 114.36(19) . . ?
N4 C5 H5 118.7 . . ?
N4 C5 C19 122.6(2) . . ?
C19 C5 H5 118.7 . . ?
O10 C6 O20 125.69(19) . . ?
O10 C6 C10 119.03(19) . . ?
O20 C6 C10 115.28(19) . . ?
H7A C7 H7B 107.6 . . ?
C17 C7 H7A 108.7 . . ?
C17 C7 H7B 108.7 . . ?
C35 C7 H7A 108.7 . . ?
C35 C7 H7B 108.7 . . ?
C35 C7 C17 114.4(2) . . ?
C14 C8 C24 120.37(18) . . ?
C28 C8 C14 119.49(19) . . ?
C28 C8 C24 120.1(2) . . ?
C20 C9 H9 120.2 . . ?
C20 C9 C26 119.6(2) . . ?
C26 C9 H9 120.2 . . ?
C1 C10 C6 119.92(18) . . ?
C28 C10 C1 119.78(19) . . ?
C28 C10 C6 120.27(19) . . ?
C27 C11 H11 120.2 . . ?
C27 C11 C31 119.6(2) . . ?
C31 C11 H11 120.2 . . ?
C1 C12 H12 119.6 . . ?
C1 C12 C14 120.8(2) . . ?
C14 C12 H12 119.6 . . ?
N1 C13 C2 122.7(2) . . ?
N1 C13 H13 118.7 . . ?
C2 C13 H13 118.7 . . ?
C8 C14 C4 120.09(19) . . ?
C12 C14 C4 119.77(19) . . ?
C12 C14 C8 119.87(19) . . ?
C21 C15 H15 120.2 . . ?
C34 C15 H15 120.2 . . ?
C34 C15 C21 119.6(2) . . ?
C18 C16 H16 120.1 . . ?
C18 C16 C26 119.7(2) . . ?
C26 C16 H16 120.1 . . ?
C7 C17 H17A 108.9 . . ?
C7 C17 H17B 108.9 . . ?
H17A C17 H17B 107.7 . . ?
C21 C17 C7 113.32(19) . . ?
C21 C17 H17A 108.9 . . ?
C21 C17 H17B 108.9 . . ?
N2 C18 C16 123.3(2) . . ?
N2 C18 H18 118.4 . . ?
C16 C18 H18 118.4 . . ?
C5 C19 H19 119.9 . . ?
C5 C19 C32 120.2(2) . . ?
C32 C19 H19 119.9 . . ?
N2 C20 C9 123.4(2) . . ?
N2 C20 H20 118.3 . . ?
C9 C20 H20 118.3 . . ?
C2 C21 C15 117.1(2) . . ?
C2 C21 C17 122.4(2) . . ?
C15 C21 C17 120.5(2) . . ?
O3 C22 O12 125.83(19) . . ?
O3 C22 C1 118.22(19) . . ?
O12 C22 C1 115.9(2) . . ?
H23A C23 H23B 108.1 . . ?
C30 C23 H23A 109.6 . . ?
C30 C23 H23B 109.6 . . ?
C32 C23 H23A 109.6 . . ?
C32 C23 H23B 109.6 . . ?
C32 C23 C30 110.21(18) . . ?
O13 C24 O18 125.8(2) . . ?
O13 C24 C8 118.24(19) . . ?
O18 C24 C8 115.9(2) . . ?
C29 C25 H25 120.2 . . ?
C29 C25 C32 119.6(2) . . ?
C32 C25 H25 120.2 . . ?
C9 C26 C16 117.0(2) . . ?
C9 C26 C36 122.40(19) . . ?
C16 C26 C36 120.5(2) . . ?
N3 C27 C11 123.2(2) . . ?
N3 C27 H27 118.4 . . ?
C11 C27 H27 118.4 . . ?
C8 C28 C10 120.5(2) . . ?
C8 C28 H28 119.8 . . ?
C10 C28 H28 119.8 . . ?
N4 C29 C25 123.4(2) . . ?
N4 C29 H29 118.3 . . ?
C25 C29 H29 118.3 . . ?
C23 C30 H30A 109.2 . . ?
C23 C30 H30B 109.2 . . ?
C23 C30 C36 112.02(17) . . ?
H30A C30 H30B 107.9 . . ?
C36 C30 H30A 109.2 . . ?
C36 C30 H30B 109.2 . . ?
C11 C31 C35 120.8(2) . . ?
C33 C31 C11 117.3(2) . . ?
C33 C31 C35 121.8(2) . . ?
C19 C32 C23 121.0(2) . . ?
C25 C32 C19 117.0(2) . . ?
C25 C32 C23 121.8(2) . . ?
C3 C33 C31 119.7(2) . . ?
C3 C33 H33 120.2 . . ?
C31 C33 H33 120.2 . . ?
N1 C34 C15 123.2(2) . . ?
N1 C34 H34 118.4 . . ?
C15 C34 H34 118.4 . . ?
C7 C35 H35A 109.9 . . ?
C7 C35 H35B 109.9 . . ?
C31 C35 C7 108.9(2) . . ?
C31 C35 H35A 109.9 . . ?
C31 C35 H35B 109.9 . . ?
H35A C35 H35B 108.3 . . ?
C26 C36 C30 114.98(18) . . ?
C26 C36 H36A 108.5 . . ?
C26 C36 H36B 108.5 . . ?
C30 C36 H36A 108.5 . . ?
C30 C36 H36B 108.5 . . ?
H36A C36 H36B 107.5 . . ?
H2A O2 H2B 104.5 . . ?
H7C O7 H7D 104.5 . . ?
H9A O9 H9B 104.4 . . ?
H15A O15 H15B 104.5 . . ?
H17C O17 H17D 104.6 . . ?
H19A O19 H19B 104.5 . . ?

loop_
_geom_bond_atom_site_label_1
_geom_bond_atom_site_label_2
_geom_bond_distance
_geom_bond_site_symmetry_2
_geom_bond_publ_flag
Ni1 O4 2.118(2) . ?
Ni1 O8 2.108(2) . ?
Ni1 O14 2.091(2) . ?
Ni1 O16 2.0356(19) . ?
Ni1 N1 2.065(2) . ?
Ni1 N3 2.083(2) 2_656 ?
Ni2 O1 2.096(2) . ?
Ni2 O5 2.089(2) . ?
Ni2 O6 2.127(2) . ?
Ni2 O20 2.053(2) . ?
Ni2 N2 2.076(2) 2_545 ?
Ni2 N4 2.053(2) . ?
O1 H1A 0.8703 . ?
O1 H1B 0.8704 . ?
O3 C22 1.250(3) . ?
O4 H4A 0.8702 . ?
O4 H4B 0.8707 . ?
O5 H5A 0.8700 . ?
O5 H5B 0.8704 . ?
O6 H6A 0.8703 . ?
O6 H6B 0.8705 . ?
O8 H8A 0.8713 . ?
O8 H8B 0.8710 . ?
O10 C6 1.258(3) . ?
O11 C4 1.257(3) . ?
O12 C22 1.274(3) . ?
O13 C24 1.248(3) . ?
O14 H14A 0.8701 . ?
O14 H14B 0.8706 . ?
O16 C4 1.268(3) . ?
O18 C24 1.273(3) . ?
O20 C6 1.268(3) . ?
N1 C13 1.350(3) . ?
N1 C34 1.344(3) . ?
N2 C18 1.350(3) . ?
N2 C20 1.342(3) . ?
N3 C3 1.346(3) . ?
N3 C27 1.347(3) . ?
N4 C5 1.356(3) . ?
N4 C29 1.340(3) . ?
C1 C10 1.401(3) . ?
C1 C12 1.392(3) . ?
C1 C22 1.512(3) . ?
C2 H2 0.9500 . ?
C2 C13 1.387(3) . ?
C2 C21 1.391(4) . ?
C3 H3 0.9500 . ?
C3 C33 1.389(3) . ?
C4 C14 1.502(3) . ?
C5 H5 0.9500 . ?
C5 C19 1.384(3) . ?
C6 C10 1.512(3) . ?
C7 H7A 0.9900 . ?
C7 H7B 0.9900 . ?
C7 C17 1.541(3) . ?
C7 C35 1.531(4) . ?
C8 C14 1.401(3) . ?
C8 C24 1.521(3) . ?
C8 C28 1.396(3) . ?
C9 H9 0.9500 . ?
C9 C20 1.385(3) . ?
C9 C26 1.394(3) . ?
C10 C28 1.399(3) . ?
C11 H11 0.9500 . ?
C11 C27 1.382(3) . ?
C11 C31 1.395(4) . ?
C12 H12 0.9500 . ?
C12 C14 1.393(3) . ?
C13 H13 0.9500 . ?
C15 H15 0.9500 . ?
C15 C21 1.397(3) . ?
C15 C34 1.386(3) . ?
C16 H16 0.9500 . ?
C16 C18 1.380(3) . ?
C16 C26 1.395(3) . ?
C17 H17A 0.9900 . ?
C17 H17B 0.9900 . ?
C17 C21 1.509(3) . ?
C18 H18 0.9500 . ?
C19 H19 0.9500 . ?
C19 C32 1.395(3) . ?
C20 H20 0.9500 . ?
C23 H23A 0.9900 . ?
C23 H23B 0.9900 . ?
C23 C30 1.530(3) . ?
C23 C32 1.507(3) . ?
C25 H25 0.9500 . ?
C25 C29 1.389(3) . ?
C25 C32 1.394(3) . ?
C26 C36 1.515(3) . ?
C27 H27 0.9500 . ?
C28 H28 0.9500 . ?
C29 H29 0.9500 . ?
C30 H30A 0.9900 . ?
C30 H30B 0.9900 . ?
C30 C36 1.532(3) . ?
C31 C33 1.391(4) . ?
C31 C35 1.509(3) . ?
C33 H33 0.9500 . ?
C34 H34 0.9500 . ?
C35 H35A 0.9900 . ?
C35 H35B 0.9900 . ?
C36 H36A 0.9900 . ?
C36 H36B 0.9900 . ?
O2 H2A 0.8694 . ?
O2 H2B 0.8703 . ?
O7 H7C 0.8697 . ?
O7 H7D 0.8698 . ?
O9 H9A 0.8706 . ?
O9 H9B 0.8698 . ?
O15 H15A 0.8702 . ?
O15 H15B 0.8699 . ?
O17 H17C 0.8696 . ?
O17 H17D 0.8694 . ?
O19 H19A 0.8695 . ?
O19 H19B 0.8707 . ?

loop_
_geom_hbond_atom_site_label_D
_geom_hbond_atom_site_label_H
_geom_hbond_atom_site_label_A
_geom_hbond_distance_DH
_geom_hbond_distance_HA
_geom_hbond_distance_DA
_geom_hbond_angle_DHA
_geom_hbond_site_symmetry_A
_geom_hbond_publ_flag
O1 H1A O3 0.87 1.84 2.706(3) 171.8 3_666 yes
O1 H1B O12 0.87 1.94 2.803(3) 173.5 . yes
O4 H4A O18 0.87 2.05 2.912(3) 173.8 . yes
O4 H4B O13 0.87 1.83 2.696(3) 171.7 3_556 yes
O5 H5A O12 0.87 1.82 2.692(2) 175.8 3_666 yes
O5 H5B O3 0.87 2.26 3.100(3) 162.7 . yes
O6 H6A O10 0.87 1.88 2.744(3) 169.7 3_566 yes
O6 H6B O10 0.87 1.98 2.750(3) 147.1 . yes
O8 H8A O11 0.87 1.85 2.717(3) 172.7 3_656 yes
O8 H8B O11 0.87 1.98 2.742(3) 146.2 . yes
O14 H14A O18 0.87 1.85 2.714(2) 171.2 3_556 yes
O14 H14B O13 0.87 2.22 3.080(3) 167.7 . yes
C23 H23B O11 0.99 2.53 3.220(3) 126.3 3_666 yes
O2 H2A O17 0.87 2.00 2.861(4) 174.1 . yes
O2 H2B O9 0.87 2.06 2.926(5) 176.1 . yes
O7 H7C O8 0.87 2.09 2.950(3) 171.3 3_656 yes
O7 H7D O18 0.87 2.01 2.840(3) 160.5 . yes
O9 H9A O7 0.87 1.86 2.717(4) 168.1 . yes
O15 H15A O6 0.87 2.21 3.041(3) 160.7 2_545 yes
O15 H15B O12 0.87 1.94 2.807(3) 174.4 4_565 yes
O17 H17D O15 0.87 2.10 2.889(4) 151.3 . yes
O19 H19A O15 0.87 2.26 3.063(5) 154.4 . yes
O19 H19B O9 0.87 2.30 3.145(5) 165.1 . yes

loop_
_geom_torsion_atom_site_label_1
_geom_torsion_atom_site_label_2
_geom_torsion_atom_site_label_3
_geom_torsion_atom_site_label_4
_geom_torsion
_geom_torsion_site_symmetry_1
_geom_torsion_site_symmetry_2
_geom_torsion_site_symmetry_3
_geom_torsion_site_symmetry_4
_geom_torsion_publ_flag
Ni1 O16 C4 O11 -13.9(3) . . . . ?
Ni1 O16 C4 C14 168.14(13) . . . . ?
Ni1 N1 C13 C2 -171.19(16) . . . . ?
Ni1 N1 C34 C15 170.98(17) . . . . ?
Ni1 N3 C3 C33 167.52(19) 2_646 . . . ?
Ni1 N3 C27 C11 -166.8(2) 2_646 . . . ?
Ni2 O20 C6 O10 21.3(3) . . . . ?
Ni2 O20 C6 C10 -159.18(13) . . . . ?
Ni2 N2 C18 C16 -158.05(19) 2 . . . ?
Ni2 N2 C20 C9 157.7(2) 2 . . . ?
Ni2 N4 C5 C19 -177.99(16) . . . . ?
Ni2 N4 C29 C25 178.57(17) . . . . ?
O10 C6 C10 C1 -144.6(2) . . . . ?
O10 C6 C10 C28 37.3(3) . . . . ?
O11 C4 C14 C8 147.5(2) . . . . ?
O11 C4 C14 C12 -38.5(3) . . . . ?
O16 C4 C14 C8 -34.4(3) . . . . ?
O16 C4 C14 C12 139.6(2) . . . . ?
O20 C6 C10 C1 35.8(3) . . . . ?
O20 C6 C10 C28 -142.3(2) . . . . ?
N3 C3 C33 C31 -1.4(4) . . . . ?
N4 C5 C19 C32 -0.4(3) . . . . ?
C1 C10 C28 C8 -0.3(3) . . . . ?
C1 C12 C14 C4 -172.3(2) . . . . ?
C1 C12 C14 C8 1.7(3) . . . . ?
C3 N3 C27 C11 2.7(4) . . . . ?
C5 N4 C29 C25 -0.5(3) . . . . ?
C5 C19 C32 C23 175.0(2) . . . . ?
C5 C19 C32 C25 -0.9(3) . . . . ?
C6 C10 C28 C8 177.77(19) . . . . ?
C7 C17 C21 C2 92.2(3) . . . . ?
C7 C17 C21 C15 -88.5(3) . . . . ?
C9 C26 C36 C30 6.5(3) . . . . ?
C10 C1 C12 C14 -0.9(3) . . . . ?
C10 C1 C22 O3 -119.1(2) . . . . ?
C10 C1 C22 O12 63.9(3) . . . . ?
C11 C31 C33 C3 3.4(4) . . . . ?
C11 C31 C35 C7 -92.5(3) . . . . ?
C12 C1 C10 C6 -177.9(2) . . . . ?
C12 C1 C10 C28 0.2(3) . . . . ?
C12 C1 C22 O3 67.1(3) . . . . ?
C12 C1 C22 O12 -109.9(2) . . . . ?
C13 N1 C34 C15 -1.5(3) . . . . ?
C13 C2 C21 C15 -2.2(3) . . . . ?
C13 C2 C21 C17 177.1(2) . . . . ?
C14 C8 C24 O13 118.0(2) . . . . ?
C14 C8 C24 O18 -63.1(3) . . . . ?
C14 C8 C28 C10 1.1(3) . . . . ?
C16 C26 C36 C30 -170.2(2) . . . . ?
C17 C7 C35 C31 -179.9(2) . . . . ?
C18 N2 C20 C9 -4.7(4) . . . . ?
C18 C16 C26 C9 -4.9(3) . . . . ?
C18 C16 C26 C36 172.1(2) . . . . ?
C20 N2 C18 C16 3.9(3) . . . . ?
C20 C9 C26 C16 4.1(3) . . . . ?
C20 C9 C26 C36 -172.7(2) . . . . ?
C21 C2 C13 N1 0.7(3) . . . . ?
C21 C15 C34 N1 -0.1(4) . . . . ?
C22 C1 C10 C6 8.5(3) . . . . ?
C22 C1 C10 C28 -173.5(2) . . . . ?
C22 C1 C12 C14 172.9(2) . . . . ?
C23 C30 C36 C26 165.3(2) . . . . ?
C24 C8 C14 C4 -9.2(3) . . . . ?
C24 C8 C14 C12 176.8(2) . . . . ?
C24 C8 C28 C10 -177.5(2) . . . . ?
C26 C9 C20 N2 0.7(4) . . . . ?
C26 C16 C18 N2 0.9(4) . . . . ?
C27 N3 C3 C33 -1.6(4) . . . . ?
C27 C11 C31 C33 -2.4(4) . . . . ?
C27 C11 C31 C35 173.3(2) . . . . ?
C28 C8 C14 C4 172.2(2) . . . . ?
C28 C8 C14 C12 -1.8(3) . . . . ?
C28 C8 C24 O13 -63.4(3) . . . . ?
C28 C8 C24 O18 115.5(2) . . . . ?
C29 N4 C5 C19 1.1(3) . . . . ?
C29 C25 C32 C19 1.4(3) . . . . ?
C29 C25 C32 C23 -174.4(2) . . . . ?
C30 C23 C32 C19 -81.3(3) . . . . ?
C30 C23 C32 C25 94.4(3) . . . . ?
C31 C11 C27 N3 -0.7(4) . . . . ?
C32 C23 C30 C36 -176.10(19) . . . . ?
C32 C25 C29 N4 -0.8(4) . . . . ?
C33 C31 C35 C7 83.0(3) . . . . ?
C34 N1 C13 C2 1.2(3) . . . . ?
C34 C15 C21 C2 1.9(3) . . . . ?
C34 C15 C21 C17 -177.4(2) . . . . ?
C35 C7 C17 C21 -74.0(3) . . . . ?
C35 C31 C33 C3 -172.3(2) . . . . ?
